data_4345376
loop_
_publ_author_name
'Shan, Yu-Liang'
'Leong, Bi-Xiang'
'Li, Yongxin'
'Ganguly, Rakesh'
'So, Cheuk-Wai'

_publ_section_title
;
 Donor-Acceptor Stabilized Tetra(silanimine).
;
_journal_issue 3
_journal_name_full 'Inorganic chemistry'
_journal_page_first 1609
_journal_page_last 1615
_journal_paper_doi 10.1021/acs.inorgchem.6b02727
_journal_volume 56
_journal_year 2017
_chemical_formula_sum 'C18 H32 Cl3 Ge N3 Si2'
_chemical_formula_weight 525.58
_space_group_crystal_system monoclinic
_space_group_IT_number 14
_space_group_name_Hall '-P 2ybc'
_space_group_name_H-M_alt 'P 1 21/c 1'
_symmetry_space_group_name_Hall '-P 2ybc'
_symmetry_space_group_name_H-M 'P 1 21/c 1'
_atom_sites_solution_hydrogens geom
_cell_angle_alpha 90
_cell_angle_beta 106.236(3)
_cell_angle_gamma 90
_cell_formula_units_Z 4
_cell_length_a 16.9206(8)
_cell_length_b 8.2680(4)
_cell_length_c 18.3628(9)
_cell_measurement_reflns_used 3602
_cell_measurement_temperature 103.(2)
_cell_measurement_theta_max 27.5037
_cell_measurement_theta_min 2.7210
_cell_volume 2466.5(2)
_computing_cell_refinement 'SAINT V8.34A (Bruker AXS Inc., 2013)'
_computing_data_collection 'APEX2 (Bruker AXS Inc., 2014)'
_computing_data_reduction 'SAINT V8.34A (Bruker AXS Inc., 2013)'
_computing_molecular_graphics 'XP (Bruker AXS Inc., 2014)'
_computing_publication_material 'APEX2 (Bruker AXS Inc., 2014)'
_computing_structure_refinement 'SHELXL-2014/6 (Sheldrick, 2014)'
_diffrn_ambient_temperature 103.(2)
_diffrn_detector_area_resol_mean 8.3333
_diffrn_measured_fraction_theta_full 0.993
_diffrn_measured_fraction_theta_max 0.993
_diffrn_measurement_device_type 'CCD area detector'
_diffrn_measurement_method 'phi and omega scans'
_diffrn_radiation_monochromator graphite
_diffrn_radiation_type MoK\a
_diffrn_radiation_wavelength 0.71073
_diffrn_reflns_av_R_equivalents 0.0935
_diffrn_reflns_av_unetI/netI 0.0930
_diffrn_reflns_limit_h_max 25
_diffrn_reflns_limit_h_min -25
_diffrn_reflns_limit_k_max 12
_diffrn_reflns_limit_k_min -12
_diffrn_reflns_limit_l_max 19
_diffrn_reflns_limit_l_min -27
_diffrn_reflns_number 39499
_diffrn_reflns_theta_full 32.77
_diffrn_reflns_theta_max 32.77
_diffrn_reflns_theta_min 2.76
_diffrn_source 'fine-focus sealed tube'
_exptl_absorpt_coefficient_mu 1.674
_exptl_absorpt_correction_T_max 0.78
_exptl_absorpt_correction_T_min 0.57
_exptl_absorpt_correction_type multi-scan
_exptl_absorpt_process_details 'SADABS V2014/4 (Bruker AXS Inc.)'
_exptl_crystal_colour colourless
_exptl_crystal_density_diffrn 1.415
_exptl_crystal_density_method 'not measured'
_exptl_crystal_description block
_exptl_crystal_F_000 1088
_exptl_crystal_size_max 0.420
_exptl_crystal_size_mid 0.220
_exptl_crystal_size_min 0.160
_refine_diff_density_max 0.855
_refine_diff_density_min -0.688
_refine_ls_extinction_method none
_refine_ls_goodness_of_fit_ref 1.016
_refine_ls_hydrogen_treatment constr
_refine_ls_matrix_type full
_refine_ls_number_parameters 253
_refine_ls_number_reflns 9056
_refine_ls_number_restraints 0
_refine_ls_restrained_S_all 1.016
_refine_ls_R_factor_all 0.0958
_refine_ls_R_factor_gt 0.0508
_refine_ls_shift/su_max 0.001
_refine_ls_shift/su_mean 0.000
_refine_ls_structure_factor_coef Fsqd
_refine_ls_weighting_details 'w=1/[\s^2^(Fo^2^)+(0.0452P)^2^+0.0148P] where P=(Fo^2^+2Fc^2^)/3'
_refine_ls_weighting_scheme calc
_refine_ls_wR_factor_gt 0.1041
_refine_ls_wR_factor_ref 0.1198
_reflns_number_gt 5869
_reflns_number_total 9056
_reflns_threshold_expression 'I > 2\s(I)'
_cod_data_source_file ic6b02727_si_001.cif
_cod_data_source_block I
_cod_database_code 4345376

loop_
_space_group_symop_operation_xyz
'x, y, z'
'-x, y+1/2, -z+1/2'
'-x, -y, -z'
'x, -y-1/2, z-1/2'

loop_
_atom_site_type_symbol
_atom_site_label
_atom_site_fract_x
_atom_site_fract_y
_atom_site_fract_z
_atom_site_U_iso_or_equiv
_atom_site_adp_type
_atom_site_calc_flag
_atom_site_refinement_flags_adp
_atom_site_refinement_flags_posn
_atom_site_occupancy
C C1 0.12501(14) 0.2411(3) 0.32501(15) 0.0137(5) Uani d . . 1
C C2 0.11737(17) 0.3365(3) 0.39383(17) 0.0222(6) Uani d . . 1
H H2A 0.1056 0.2621 0.431 0.033 Uiso calc U R 1
H H2B 0.0725 0.4151 0.3779 0.033 Uiso calc U R 1
H H2C 0.1691 0.3936 0.4168 0.033 Uiso calc U R 1
C C3 0.04665(15) 0.1452(3) 0.28821(18) 0.0233(6) Uani d . . 1
H H3A 0.0549 0.0805 0.2462 0.035 Uiso calc U R 1
H H3B 0.0008 0.2203 0.2688 0.035 Uiso calc U R 1
H H3C 0.0341 0.0735 0.326 0.035 Uiso calc U R 1
C C4 0.14411(17) 0.3567(3) 0.26711(17) 0.0212(6) Uani d . . 1
H H4A 0.1969 0.4105 0.2897 0.032 Uiso calc U R 1
H H4B 0.1004 0.4381 0.2522 0.032 Uiso calc U R 1
H H4C 0.1472 0.2957 0.2223 0.032 Uiso calc U R 1
C C5 0.21382(14) 0.0043(3) 0.39593(14) 0.0098(5) Uani d . . 1
C C6 0.16180(14) -0.0581(3) 0.44246(14) 0.0116(5) Uani d . . 1
C C7 0.10529(15) -0.1805(3) 0.41404(16) 0.0182(5) Uani d . . 1
H H7 0.0988 -0.2215 0.3644 0.022 Uiso calc U R 1
C C8 0.05829(16) -0.2427(3) 0.45870(18) 0.0230(6) Uani d . . 1
H H8 0.0191 -0.3256 0.4396 0.028 Uiso calc U R 1
C C9 0.06906(17) -0.1828(3) 0.53148(17) 0.0230(6) Uani d . . 1
H H9 0.0379 -0.2265 0.5625 0.028 Uiso calc U R 1
C C10 0.12468(17) -0.0602(3) 0.55911(17) 0.0224(6) Uani d . . 1
H H10 0.1311 -0.0188 0.6087 0.027 Uiso calc U R 1
C C11 0.17106(16) 0.0025(3) 0.51455(15) 0.0173(5) Uani d . . 1
H H11 0.2093 0.0871 0.5335 0.021 Uiso calc U R 1
C C12 0.34259(15) -0.1773(3) 0.44036(15) 0.0143(5) Uani d . . 1
C C13 0.29500(17) -0.3316(3) 0.44568(18) 0.0231(6) Uani d . . 1
H H13A 0.2581 -0.3117 0.4774 0.035 Uiso calc U R 1
H H13B 0.3338 -0.4179 0.4683 0.035 Uiso calc U R 1
H H13C 0.2626 -0.3641 0.3948 0.035 Uiso calc U R 1
C C14 0.38435(18) -0.1114(4) 0.51896(16) 0.0267(7) Uani d . . 1
H H14A 0.4128 -0.0103 0.5144 0.04 Uiso calc U R 1
H H14B 0.4243 -0.1907 0.5473 0.04 Uiso calc U R 1
H H14C 0.3429 -0.0907 0.5459 0.04 Uiso calc U R 1
C C15 0.40590(17) -0.2129(3) 0.39760(17) 0.0252(6) Uani d . . 1
H H15A 0.3781 -0.2577 0.3476 0.038 Uiso calc U R 1
H H15B 0.4461 -0.2914 0.4263 0.038 Uiso calc U R 1
H H15C 0.4343 -0.1127 0.3914 0.038 Uiso calc U R 1
C C16 0.33167(16) 0.4240(3) 0.20430(16) 0.0191(6) Uani d . . 1
H H16A 0.273 0.4232 0.1769 0.029 Uiso calc U R 1
H H16B 0.3614 0.4926 0.1772 0.029 Uiso calc U R 1
H H16C 0.3389 0.4668 0.2555 0.029 Uiso calc U R 1
C C17 0.37146(17) 0.1457(3) 0.11306(16) 0.0229(6) Uani d . . 1
H H17A 0.396 0.0377 0.1156 0.034 Uiso calc U R 1
H H17B 0.4031 0.2219 0.0914 0.034 Uiso calc U R 1
H H17C 0.3145 0.142 0.081 0.034 Uiso calc U R 1
C C18 0.48362(16) 0.2097(4) 0.26833(17) 0.0252(6) Uani d . . 1
H H18A 0.4885 0.2577 0.3182 0.038 Uiso calc U R 1
H H18B 0.5169 0.272 0.2423 0.038 Uiso calc U R 1
H H18C 0.5033 0.0977 0.2747 0.038 Uiso calc U R 1
Cl Cl1 0.37132(4) 0.27668(8) 0.39745(4) 0.01852(14) Uani d . . 1
Cl Cl2 0.17641(4) -0.20673(8) 0.23929(4) 0.02169(15) Uani d . . 1
Cl Cl3 0.15453(4) 0.08491(8) 0.10273(4) 0.02559(16) Uani d . . 1
Ge Ge1 0.25549(2) -0.08808(3) 0.17081(2) 0.01620(8) Uani d . . 1
N N1 0.19723(12) 0.1294(2) 0.34719(12) 0.0107(4) Uani d . . 1
N N2 0.28807(12) -0.0510(2) 0.39475(12) 0.0110(4) Uani d . . 1
N N3 0.31247(12) 0.0812(2) 0.24779(12) 0.0131(4) Uani d . . 1
Si Si1 0.29538(4) 0.10687(8) 0.33088(4) 0.01091(14) Uani d . . 1
Si Si2 0.37313(4) 0.21324(9) 0.21054(4) 0.01538(15) Uani d . . 1

loop_
_atom_site_aniso_label
_atom_site_aniso_U_11
_atom_site_aniso_U_22
_atom_site_aniso_U_33
_atom_site_aniso_U_12
_atom_site_aniso_U_13
_atom_site_aniso_U_23
C1 0.0105(11) 0.0133(11) 0.0178(13) 0.0046(9) 0.0046(10) 0.0028(10)
C2 0.0248(14) 0.0181(13) 0.0271(16) 0.0038(11) 0.0127(13) 0.0003(11)
C3 0.0115(12) 0.0239(14) 0.0308(17) 0.0000(10) -0.0003(12) 0.0022(12)
C4 0.0213(13) 0.0197(13) 0.0242(15) 0.0079(11) 0.0090(12) 0.0087(11)
C5 0.0104(11) 0.0088(10) 0.0094(11) -0.0024(8) 0.0015(9) -0.0033(8)
C6 0.0102(11) 0.0120(11) 0.0134(12) 0.0006(8) 0.0043(9) 0.0026(9)
C7 0.0177(13) 0.0187(13) 0.0201(14) -0.0029(10) 0.0087(11) -0.0020(10)
C8 0.0171(13) 0.0204(14) 0.0349(18) -0.0048(10) 0.0130(12) -0.0001(12)
C9 0.0221(14) 0.0250(15) 0.0280(16) 0.0023(11) 0.0170(13) 0.0080(12)
C10 0.0238(14) 0.0302(16) 0.0164(14) -0.0006(11) 0.0108(12) 0.0011(11)
C11 0.0189(13) 0.0189(13) 0.0147(13) -0.0039(10) 0.0057(11) -0.0018(10)
C12 0.0144(12) 0.0153(12) 0.0125(12) 0.0054(9) 0.0025(10) 0.0030(9)
C13 0.0232(14) 0.0168(13) 0.0294(16) 0.0029(11) 0.0074(12) 0.0063(11)
C14 0.0272(15) 0.0292(16) 0.0165(14) 0.0068(12) -0.0057(12) -0.0001(12)
C15 0.0218(14) 0.0273(15) 0.0285(17) 0.0139(12) 0.0105(13) 0.0108(13)
C16 0.0167(12) 0.0207(13) 0.0195(14) -0.0018(10) 0.0042(11) 0.0070(11)
C17 0.0284(15) 0.0266(15) 0.0194(14) -0.0080(12) 0.0162(12) 0.0001(11)
C18 0.0150(13) 0.0338(16) 0.0267(16) 0.0014(11) 0.0057(12) 0.0076(13)
Cl1 0.0188(3) 0.0185(3) 0.0182(3) -0.0063(2) 0.0052(3) -0.0043(2)
Cl2 0.0288(4) 0.0196(3) 0.0179(3) -0.0105(3) 0.0085(3) -0.0040(3)
Cl3 0.0252(3) 0.0250(3) 0.0210(4) -0.0003(3) -0.0028(3) 0.0029(3)
Ge1 0.01949(14) 0.01555(14) 0.01437(14) -0.00176(11) 0.00606(11) -0.00195(11)
N1 0.0105(9) 0.0106(9) 0.0116(10) 0.0008(7) 0.0039(8) 0.0016(8)
N2 0.0117(10) 0.0117(9) 0.0098(10) 0.0013(7) 0.0032(8) 0.0013(7)
N3 0.0133(10) 0.0146(10) 0.0128(10) -0.0012(8) 0.0061(8) 0.0006(8)
Si1 0.0103(3) 0.0113(3) 0.0116(3) -0.0005(2) 0.0038(3) 0.0008(3)
Si2 0.0129(3) 0.0191(4) 0.0154(4) -0.0015(3) 0.0061(3) 0.0026(3)

loop_
_atom_type_symbol
_atom_type_description
_atom_type_scat_dispersion_real
_atom_type_scat_dispersion_imag
_atom_type_scat_source
C C 0.0033 0.0016 'International Tables Vol C Tables 4.2.6.8 and 6.1.1.4'
H H 0.0000 0.0000 'International Tables Vol C Tables 4.2.6.8 and 6.1.1.4'
N N 0.0061 0.0033 'International Tables Vol C Tables 4.2.6.8 and 6.1.1.4'
Si Si 0.0817 0.0704 'International Tables Vol C Tables 4.2.6.8 and 6.1.1.4'
Cl Cl 0.1484 0.1585 'International Tables Vol C Tables 4.2.6.8 and 6.1.1.4'
Ge Ge 0.1547 1.8001 'International Tables Vol C Tables 4.2.6.8 and 6.1.1.4'

loop_
_geom_angle_atom_site_label_1
_geom_angle_atom_site_label_2
_geom_angle_atom_site_label_3
_geom_angle
N1 C1 C2 110.2(2)
N1 C1 C3 110.0(2)
C2 C1 C3 111.7(2)
N1 C1 C4 105.1(2)
C2 C1 C4 109.6(2)
C3 C1 C4 110.0(2)
N2 C5 N1 105.9(2)
N2 C5 C6 126.9(2)
N1 C5 C6 127.2(2)
N2 C5 Si1 53.04(12)
N1 C5 Si1 52.88(12)
C6 C5 Si1 177.01(17)
C11 C6 C7 120.3(2)
C11 C6 C5 120.0(2)
C7 C6 C5 119.7(2)
C6 C7 C8 119.6(3)
C9 C8 C7 119.5(3)
C10 C9 C8 120.6(3)
C9 C10 C11 119.9(3)
C6 C11 C10 120.0(2)
N2 C12 C14 109.5(2)
N2 C12 C15 105.1(2)
C14 C12 C15 110.6(2)
N2 C12 C13 111.6(2)
C14 C12 C13 110.6(2)
C15 C12 C13 109.3(2)
N3 Ge1 Cl2 98.58(6)
N3 Ge1 Cl3 94.89(6)
Cl2 Ge1 Cl3 96.02(3)
C5 N1 C1 131.2(2)
C5 N1 Si1 90.03(15)
C1 N1 Si1 138.59(17)
C5 N2 C12 131.7(2)
C5 N2 Si1 89.93(15)
C12 N2 Si1 137.63(17)
Si1 N3 Si2 123.57(12)
Si1 N3 Ge1 124.22(12)
Si2 N3 Ge1 111.80(11)
N3 Si1 N1 125.79(11)
N3 Si1 N2 125.37(10)
N1 Si1 N2 74.08(9)
N3 Si1 Cl1 113.36(8)
N1 Si1 Cl1 106.61(8)
N2 Si1 Cl1 104.79(7)
N3 Si1 C5 138.06(10)
N1 Si1 C5 37.09(9)
N2 Si1 C5 37.03(9)
Cl1 Si1 C5 108.55(7)
N3 Si2 C17 109.41(11)
N3 Si2 C16 110.60(11)
C17 Si2 C16 108.36(13)
N3 Si2 C18 111.58(12)
C17 Si2 C18 106.46(14)
C16 Si2 C18 110.29(13)

loop_
_geom_bond_atom_site_label_1
_geom_bond_atom_site_label_2
_geom_bond_distance
C1 N1 1.494(3)
C1 C2 1.526(4)
C1 C3 1.530(3)
C1 C4 1.530(4)
C5 N2 1.343(3)
C5 N1 1.345(3)
C5 C6 1.480(3)
C5 Si1 2.230(3)
C6 C11 1.383(4)
C6 C7 1.390(3)
C7 C8 1.391(4)
C8 C9 1.389(4)
C9 C10 1.380(4)
C10 C11 1.383(4)
C12 N2 1.487(3)
C12 C14 1.519(4)
C12 C15 1.524(4)
C12 C13 1.526(4)
C16 Si2 1.870(3)
C17 Si2 1.868(3)
C18 Si2 1.874(3)
Cl1 Si1 2.0586(9)
Cl2 Ge1 2.2968(7)
Cl3 Ge1 2.3093(7)
Ge1 N3 2.031(2)
N1 Si1 1.778(2)
N2 Si1 1.782(2)
N3 Si1 1.644(2)
N3 Si2 1.762(2)
